data_2233432
loop_
_publ_author_name
'Liu, Xun-Gao'
'Shen, Liang'
'Cai, Qi-Suo'
'Luo, Ma'

_publ_section_title
;
 Bis[(1<i>S</i>,1'<i>S</i>)-1,1'-(4-amino-4<i>H</i>-1,2,4-triazole-3,5-diyl)diethanol-\k<i>N</i>^1^]bis(nitrato-\k<i>O</i>)zinc
;
_journal_coeditor_code FF2051
_journal_issue 2
_journal_name_full 'Acta Crystallographica Section E'
_journal_page_first m191
_journal_page_last m192
_journal_paper_doi 10.1107/S1600536812001754
_journal_volume 68
_journal_year 2012
_chemical_formula_iupac '[Zn (N O3)2 (C6 H12 N4 O2)2]'
_chemical_formula_moiety 'C12 H24 N10 O10 Zn'
_chemical_formula_sum 'C12 H24 N10 O10 Zn'
_chemical_formula_weight 533.78
_chemical_name_systematic
;
Bis[(1<i>S</i>,1'<i>S</i>)-1,1'-(4-amino-4<i>H</i>-1,2,4-triazole-3,5-
diyl)diethanol-\k<i>N</i>^1^]bis(nitrato-\k<i>O</i>)zinc
;
_space_group_IT_number 92
_symmetry_cell_setting tetragonal
_symmetry_space_group_name_Hall 'P 4abw 2nw'
_symmetry_space_group_name_H-M 'P 41 21 2'
_atom_sites_solution_hydrogens geom
_atom_sites_solution_primary direct
_atom_sites_solution_secondary difmap
_audit_creation_method SHELXL-97
_cell_angle_alpha 90.00
_cell_angle_beta 90.00
_cell_angle_gamma 90.00
_cell_formula_units_Z 4
_cell_length_a 12.1252(7)
_cell_length_b 12.1252(7)
_cell_length_c 14.6108(17)
_cell_measurement_reflns_used 7446
_cell_measurement_temperature 298(2)
_cell_measurement_theta_max 27.54
_cell_measurement_theta_min 1.67
_cell_volume 2148.1(3)
_computing_cell_refinement 'SAINT-Plus (Bruker, 2000)'
_computing_data_collection 'SMART (Bruker, 2000)'
_computing_data_reduction 'SAINT-Plus (Bruker, 2000)'
_computing_molecular_graphics
;
SHELXTL (Sheldrick, 2008) and DIAMOND (Brandenburg & Putz, 2007)
;
_computing_publication_material 'SHELXTL (Sheldrick, 2008)'
_computing_structure_refinement 'SHELXTL (Sheldrick, 2008)'
_computing_structure_solution 'SHELXTL (Sheldrick, 2008)'
_diffrn_ambient_temperature 298(2)
_diffrn_measured_fraction_theta_full 0.997
_diffrn_measured_fraction_theta_max 0.997
_diffrn_measurement_device_type 'Bruker APEX DUO'
_diffrn_measurement_method '\f and \w scans'
_diffrn_radiation_monochromator graphite
_diffrn_radiation_source 'fine-focus sealed tube'
_diffrn_radiation_type MoK\a
_diffrn_radiation_wavelength 0.71073
_diffrn_reflns_av_R_equivalents 0.0316
_diffrn_reflns_av_sigmaI/netI 0.0436
_diffrn_reflns_limit_h_max 9
_diffrn_reflns_limit_h_min -15
_diffrn_reflns_limit_k_max 13
_diffrn_reflns_limit_k_min -15
_diffrn_reflns_limit_l_max 12
_diffrn_reflns_limit_l_min -18
_diffrn_reflns_number 7446
_diffrn_reflns_theta_full 27.54
_diffrn_reflns_theta_max 27.54
_diffrn_reflns_theta_min 2.38
_diffrn_standards_decay_% 0
_diffrn_standards_interval_count 0
_diffrn_standards_number 0
_exptl_absorpt_coefficient_mu 1.217
_exptl_absorpt_correction_T_max 0.862
_exptl_absorpt_correction_T_min 0.767
_exptl_absorpt_correction_type multi-scan
_exptl_absorpt_process_details '(SADABS; Bruker, 2000)'
_exptl_crystal_colour colourless
_exptl_crystal_density_diffrn 1.651
_exptl_crystal_density_method 'not measured'
_exptl_crystal_description needle
_exptl_crystal_F_000 1104
_exptl_crystal_size_max 0.36
_exptl_crystal_size_mid 0.18
_exptl_crystal_size_min 0.12
_refine_diff_density_max 0.315
_refine_diff_density_min -0.227
_refine_ls_abs_structure_details 'Flack (1983), 993 Friedel pairs'
_refine_ls_abs_structure_Flack -0.022(15)
_refine_ls_extinction_method none
_refine_ls_goodness_of_fit_ref 1.053
_refine_ls_hydrogen_treatment constr
_refine_ls_matrix_type full
_refine_ls_number_parameters 154
_refine_ls_number_reflns 2463
_refine_ls_number_restraints 378
_refine_ls_restrained_S_all 1.063
_refine_ls_R_factor_all 0.0419
_refine_ls_R_factor_gt 0.0325
_refine_ls_shift/su_max 0.001
_refine_ls_shift/su_mean 0.000
_refine_ls_structure_factor_coef Fsqd
_refine_ls_weighting_details 'calc w=1/[\s^2^(Fo^2^)+(0.0455P)^2^+0.2512P] where P=(Fo^2^+2Fc^2^)/3'
_refine_ls_weighting_scheme calc
_refine_ls_wR_factor_gt 0.0834
_refine_ls_wR_factor_ref 0.0884
_reflns_number_gt 2154
_reflns_number_total 2463
_reflns_threshold_expression I>2sigma(I)
_cod_data_source_file ff2051.cif
_cod_data_source_block I
_cod_database_code 2233432
_cod_database_fobs_code 2233432

loop_
_symmetry_equiv_pos_as_xyz
'x, y, z'
'-x, -y, z+1/2'
'-y+1/2, x+1/2, z+1/4'
'y+1/2, -x+1/2, z+3/4'
'-x+1/2, y+1/2, -z+1/4'
'x+1/2, -y+1/2, -z+3/4'
'y, x, -z'
'-y, -x, -z+1/2'

loop_
_atom_site_type_symbol
_atom_site_label
_atom_site_fract_x
_atom_site_fract_y
_atom_site_fract_z
_atom_site_U_iso_or_equiv
_atom_site_adp_type
_atom_site_calc_flag
_atom_site_refinement_flags
_atom_site_occupancy
_atom_site_symmetry_multiplicity
Zn Zn1 0.92340(3) 0.92340(3) 1.0000 0.03222(13) Uani d SU 1 2
O O1 0.72436(18) 0.90461(18) 0.95521(12) 0.0417(5) Uani d U 1 1
H H1 0.7021 0.8493 0.9817 0.063 Uiso calc R 1 1
O O2 1.13628(15) 0.75723(17) 0.67187(13) 0.0336(4) Uani d U 1 1
H H2 1.1479 0.8235 0.6777 0.050 Uiso calc R 1 1
O O3 1.09002(17) 0.89583(19) 1.02136(13) 0.0464(5) Uani d U 1 1
O O4 1.0802(3) 1.0273(3) 1.1173(3) 0.1176(14) Uani d U 1 1
O O5 1.2371(2) 0.9742(3) 1.0727(2) 0.0758(9) Uani d U 1 1
N N1 0.91797(19) 0.85483(18) 0.87379(13) 0.0285(5) Uani d U 1 1
N N2 1.00505(19) 0.81575(19) 0.82025(13) 0.0279(5) Uani d U 1 1
N N3 0.84957(17) 0.80180(17) 0.74473(15) 0.0271(4) Uani d U 1 1
N N4 0.7738(2) 0.7823(2) 0.67330(16) 0.0427(6) Uani d U 1 1
H H4B 0.7928 0.7208 0.6440 0.064 Uiso d R 1 1
H H4C 0.7753 0.8388 0.6345 0.064 Uiso d R 1 1
N N5 1.1372(2) 0.9678(2) 1.07029(17) 0.0417(6) Uani d U 1 1
C C1 0.8266(2) 0.8474(2) 0.82697(16) 0.0273(5) Uani d U 1 1
C C2 0.9608(2) 0.7841(2) 0.74215(16) 0.0262(5) Uani d U 1 1
C C3 0.7171(2) 0.8883(2) 0.85876(17) 0.0332(6) Uani d U 1 1
H H3 0.6595 0.8343 0.8446 0.040 Uiso calc R 1 1
C C4 0.6903(3) 0.9988(3) 0.8141(2) 0.0467(8) Uani d U 1 1
H H4D 0.6216 1.0261 0.8377 0.070 Uiso calc R 1 1
H H4E 0.6844 0.9892 0.7490 0.070 Uiso calc R 1 1
H H4F 0.7479 1.0507 0.8274 0.070 Uiso calc R 1 1
C C5 1.0219(2) 0.7390(2) 0.66148(17) 0.0299(6) Uani d U 1 1
H H5 0.9968 0.7776 0.6063 0.036 Uiso calc R 1 1
C C6 1.0044(3) 0.6164(3) 0.6482(2) 0.0460(8) Uani d U 1 1
H H6A 1.0389 0.5934 0.5923 0.069 Uiso calc R 1 1
H H6B 0.9268 0.6011 0.6452 0.069 Uiso calc R 1 1
H H6C 1.0363 0.5770 0.6987 0.069 Uiso calc R 1 1

loop_
_atom_site_aniso_label
_atom_site_aniso_U_11
_atom_site_aniso_U_22
_atom_site_aniso_U_33
_atom_site_aniso_U_12
_atom_site_aniso_U_13
_atom_site_aniso_U_23
Zn1 0.03548(17) 0.03548(17) 0.02569(18) 0.0024(2) 0.00483(13) -0.00483(13)
O1 0.0449(12) 0.0468(14) 0.0334(9) -0.0032(10) 0.0117(9) 0.0021(9)
O2 0.0277(10) 0.0310(11) 0.0420(9) 0.0005(8) 0.0038(8) -0.0056(9)
O3 0.0380(12) 0.0514(13) 0.0497(10) 0.0025(9) -0.0045(9) -0.0172(9)
O4 0.0629(19) 0.112(3) 0.178(3) 0.0013(19) -0.005(2) -0.105(3)
O5 0.0356(15) 0.102(2) 0.0901(18) 0.0029(14) -0.0133(13) -0.0283(17)
N1 0.0269(11) 0.0310(11) 0.0277(9) 0.0003(10) 0.0016(9) -0.0025(8)
N2 0.0260(11) 0.0307(11) 0.0269(9) 0.0038(9) -0.0002(8) -0.0031(8)
N3 0.0242(10) 0.0296(10) 0.0275(8) -0.0036(8) -0.0028(9) -0.0012(9)
N4 0.0409(14) 0.0495(16) 0.0378(10) -0.0041(11) -0.0161(11) -0.0046(12)
N5 0.0369(15) 0.0375(14) 0.0508(13) 0.0048(11) -0.0053(11) -0.0062(12)
C1 0.0282(13) 0.0250(13) 0.0288(10) -0.0015(10) 0.0020(10) 0.0035(10)
C2 0.0265(11) 0.0248(12) 0.0272(10) -0.0010(9) -0.0026(10) 0.0020(10)
C3 0.0265(14) 0.0394(15) 0.0336(11) -0.0004(11) 0.0022(10) 0.0016(11)
C4 0.0406(18) 0.0481(19) 0.0515(16) 0.0162(15) 0.0033(14) 0.0044(15)
C5 0.0278(13) 0.0339(14) 0.0281(10) 0.0028(11) -0.0015(10) -0.0028(10)
C6 0.0423(18) 0.0410(18) 0.0546(17) -0.0048(15) 0.0031(15) -0.0171(14)

loop_
_atom_type_symbol
_atom_type_description
_atom_type_scat_dispersion_real
_atom_type_scat_dispersion_imag
_atom_type_scat_source
C C 0.0033 0.0016 'International Tables Vol C Tables 4.2.6.8 and 6.1.1.4'
H H 0.0000 0.0000 'International Tables Vol C Tables 4.2.6.8 and 6.1.1.4'
N N 0.0061 0.0033 'International Tables Vol C Tables 4.2.6.8 and 6.1.1.4'
O O 0.0106 0.0060 'International Tables Vol C Tables 4.2.6.8 and 6.1.1.4'
Zn Zn 0.2839 1.4301 'International Tables Vol C Tables 4.2.6.8 and 6.1.1.4'

loop_
_geom_angle_atom_site_label_1
_geom_angle_atom_site_label_2
_geom_angle_atom_site_label_3
_geom_angle_site_symmetry_1
_geom_angle_site_symmetry_3
_geom_angle
_geom_angle_publ_flag
N1 Zn1 N1 . 7_557 143.46(13) yes
N1 Zn1 O3 . . 95.90(8) yes
N1 Zn1 O3 7_557 . 104.96(8) yes
N1 Zn1 O3 . 7_557 104.96(8) yes
N1 Zn1 O3 7_557 7_557 95.90(8) yes
O3 Zn1 O3 . 7_557 109.73(13) yes
C3 O1 H1 . . 109.5 ?
C5 O2 H2 . . 109.5 ?
N5 O3 Zn1 . . 114.52(17) ?
C1 N1 N2 . . 108.94(19) ?
C1 N1 Zn1 . . 122.26(18) ?
N2 N1 Zn1 . . 128.68(16) ?
C2 N2 N1 . . 106.0(2) ?
C1 N3 C2 . . 107.0(2) ?
C1 N3 N4 . . 126.3(2) ?
C2 N3 N4 . . 126.6(2) ?
N3 N4 H4B . . 109.2 ?
N3 N4 H4C . . 109.2 ?
H4B N4 H4C . . 109.5 ?
O4 N5 O5 . . 120.9(3) ?
O4 N5 O3 . . 118.2(3) ?
O5 N5 O3 . . 120.8(3) ?
N1 C1 N3 . . 108.6(2) ?
N1 C1 C3 . . 124.7(2) ?
N3 C1 C3 . . 126.6(2) ?
N2 C2 N3 . . 109.4(2) ?
N2 C2 C5 . . 125.9(2) ?
N3 C2 C5 . . 124.6(2) ?
O1 C3 C1 . . 107.4(2) ?
O1 C3 C4 . . 108.4(2) ?
C1 C3 C4 . . 110.4(2) ?
O1 C3 H3 . . 110.2 ?
C1 C3 H3 . . 110.2 ?
C4 C3 H3 . . 110.2 ?
C3 C4 H4D . . 109.5 ?
C3 C4 H4E . . 109.5 ?
H4D C4 H4E . . 109.5 ?
C3 C4 H4F . . 109.5 ?
H4D C4 H4F . . 109.5 ?
H4E C4 H4F . . 109.5 ?
O2 C5 C2 . . 110.2(2) ?
O2 C5 C6 . . 107.8(2) ?
C2 C5 C6 . . 113.0(2) ?
O2 C5 H5 . . 108.6 ?
C2 C5 H5 . . 108.6 ?
C6 C5 H5 . . 108.6 ?
C5 C6 H6A . . 109.5 ?
C5 C6 H6B . . 109.5 ?
H6A C6 H6B . . 109.5 ?
C5 C6 H6C . . 109.5 ?
H6A C6 H6C . . 109.5 ?
H6B C6 H6C . . 109.5 ?

loop_
_geom_bond_atom_site_label_1
_geom_bond_atom_site_label_2
_geom_bond_site_symmetry_2
_geom_bond_distance
_geom_bond_publ_flag
Zn1 N1 . 2.0239(19) yes
Zn1 N1 7_557 2.0239(19) yes
Zn1 O3 . 2.071(2) yes
Zn1 O3 7_557 2.071(2) yes
O1 C3 . 1.426(3) ?
O1 H1 . 0.8200 ?
O2 C5 . 1.412(3) ?
O2 H2 . 0.8200 ?
O3 N5 . 1.265(3) ?
O4 N5 . 1.212(4) ?
O5 N5 . 1.215(4) ?
N1 C1 . 1.305(3) ?
N1 N2 . 1.397(3) ?
N2 C2 . 1.318(3) ?
N3 C1 . 1.352(3) ?
N3 C2 . 1.366(3) ?
N3 N4 . 1.410(3) ?
N4 H4B . 0.8900 ?
N4 H4C . 0.8900 ?
C1 C3 . 1.492(4) ?
C2 C5 . 1.496(4) ?
C3 C4 . 1.525(4) ?
C3 H3 . 0.9800 ?
C4 H4D . 0.9600 ?
C4 H4E . 0.9600 ?
C4 H4F . 0.9600 ?
C5 C6 . 1.514(4) ?
C5 H5 . 0.9800 ?
C6 H6A . 0.9600 ?
C6 H6B . 0.9600 ?
C6 H6C . 0.9600 ?

loop_
_geom_hbond_atom_site_label_D
_geom_hbond_atom_site_label_H
_geom_hbond_atom_site_label_A
_geom_hbond_site_symmetry_A
_geom_hbond_distance_DH
_geom_hbond_distance_HA
_geom_hbond_distance_DA
_geom_hbond_angle_DHA
_geom_hbond_publ_flag
O1 H1 O2 6_466 0.82 2.07 2.867(3) 163.4 yes
N4 H4B O5 6_466 0.89 2.51 3.142(5) 128.9 yes
O2 H2 N2 8_776 0.82 2.13 2.943(3) 174.4 yes
N4 H4C O4 2_774 0.89 2.40 3.022(4) 127.0 yes
